data_4507069
loop_
_publ_author_name
'Qin, Ling'
'Li, Yizhi'
'Guo, Zijian'
'Zheng, Hegen'

_publ_section_title
;
 Structural Diversity and Properties of Six 2D or 3D Metal--Organic
 Frameworks Based on Thiophene-Containing Ligand
;
_journal_issue 11
_journal_name_full 'Crystal Growth &amp; Design'
_journal_page_first 5783
_journal_paper_doi 10.1021/cg3013014
_journal_volume 12
_journal_year 2012
_chemical_formula_moiety 'C28 H18 N2 O5 S Zn'
_chemical_formula_sum 'C28 H18 N2 O5 S Zn'
_chemical_formula_weight 559.87
_chemical_name_systematic
; 
 ? 
;
_space_group_IT_number 15
_symmetry_cell_setting monoclinic
_symmetry_space_group_name_Hall '-C 2yc'
_symmetry_space_group_name_H-M 'C 1 2/c 1'
_atom_sites_solution_hydrogens geom
_atom_sites_solution_primary direct
_atom_sites_solution_secondary difmap
_audit_creation_method SHELXL-97
_cell_angle_alpha 90.00
_cell_angle_beta 114.878(2)
_cell_angle_gamma 90.00
_cell_formula_units_Z 8
_cell_length_a 20.682(3)
_cell_length_b 19.366(3)
_cell_length_c 20.733(3)
_cell_measurement_reflns_used 4858
_cell_measurement_temperature 296(2)
_cell_measurement_theta_max 23.323
_cell_measurement_theta_min 2.233
_cell_volume 7533.6(19)
_computing_structure_refinement 'SHELXL-97 (Sheldrick, 1997)'
_computing_structure_solution 'SHELXS-97 (Sheldrick, 1990)'
_diffrn_ambient_temperature 296(2)
_diffrn_measured_fraction_theta_full 0.991
_diffrn_measured_fraction_theta_max 0.991
_diffrn_radiation_monochromator graphite
_diffrn_radiation_source 'fine-focus sealed tube'
_diffrn_radiation_type MoK\a
_diffrn_radiation_wavelength 0.71073
_diffrn_reflns_av_R_equivalents 0.0775
_diffrn_reflns_av_sigmaI/netI 0.0810
_diffrn_reflns_limit_h_max 24
_diffrn_reflns_limit_h_min -22
_diffrn_reflns_limit_k_max 23
_diffrn_reflns_limit_k_min -23
_diffrn_reflns_limit_l_max 24
_diffrn_reflns_limit_l_min -23
_diffrn_reflns_number 20239
_diffrn_reflns_theta_full 25.00
_diffrn_reflns_theta_max 25.00
_diffrn_reflns_theta_min 1.51
_exptl_absorpt_coefficient_mu 0.736
_exptl_absorpt_correction_T_max 0.8549
_exptl_absorpt_correction_T_min 0.8205
_exptl_absorpt_correction_type multi-scan
_exptl_crystal_density_diffrn 0.987
_exptl_crystal_density_method 'not measured'
_exptl_crystal_F_000 2288
_exptl_crystal_size_max 0.28
_exptl_crystal_size_mid 0.26
_exptl_crystal_size_min 0.22
_platon_squeeze_details
;
;
_refine_diff_density_max 1.098
_refine_diff_density_min -1.402
_refine_diff_density_rms 0.069
_refine_ls_extinction_method none
_refine_ls_goodness_of_fit_ref 1.045
_refine_ls_hydrogen_treatment constr
_refine_ls_matrix_type full
_refine_ls_number_parameters 328
_refine_ls_number_reflns 6584
_refine_ls_number_restraints 0
_refine_ls_restrained_S_all 1.045
_refine_ls_R_factor_all 0.0806
_refine_ls_R_factor_gt 0.0574
_refine_ls_shift/su_max 0.001
_refine_ls_shift/su_mean 0.000
_refine_ls_structure_factor_coef Fsqd
_refine_ls_weighting_details 'calc w=1/[\s^2^(Fo^2^)+(0.0731P)^2^+0.0000P] where P=(Fo^2^+2Fc^2^)/3'
_refine_ls_weighting_scheme calc
_refine_ls_wR_factor_gt 0.1455
_refine_ls_wR_factor_ref 0.1512
_reflns_number_gt 4194
_reflns_number_total 6584
_reflns_threshold_expression >2sigma(I)
_cod_data_source_file cg3013014_si_002.cif
_cod_data_source_block 4
_cod_depositor_comments
;
The following automatic conversions were performed:

'_symmetry_cell_setting' value 'Monoclinic' changed to 'monoclinic'
according to /home/saulius/struct/CIF-dictionaries/cif_core.dic
dictionary named 'cif_core.dic' version 2.4.2 from 2011-04-26.

Automatic conversion script
Id: cif_fix_values 1891 2012-01-12 08:04:46Z andrius 

The following automatic conversions were performed:

'_refine_ls_hydrogen_treatment' value 'constra' was replaced with the
value 'constr' as specified in the replacement file
'src/cod-tools/trunk/data/replacement-values/replacement_values.lst'.

Automatic conversion script
Id: cif_fix_values 5376 2017-05-30 11:51:03Z andrius 
;
_cod_original_cell_volume 7533(2)
_cod_original_sg_symbol_Hall ' -C 2yc'
_cod_original_sg_symbol_H-M 'C2/c  '
_cod_database_code 4507069

loop_
_symmetry_equiv_pos_as_xyz
'x, y, z'
'-x, y, -z+1/2'
'x+1/2, y+1/2, z'
'-x+1/2, y+1/2, -z+1/2'
'-x, -y, -z'
'x, -y, z-1/2'
'-x+1/2, -y+1/2, -z'
'x+1/2, -y+1/2, z-1/2'

loop_
_atom_site_label
_atom_site_type_symbol
_atom_site_fract_x
_atom_site_fract_y
_atom_site_fract_z
_atom_site_U_iso_or_equiv
_atom_site_adp_type
_atom_site_occupancy
_atom_site_symmetry_multiplicity
_atom_site_calc_flag
_atom_site_refinement_flags
C1 C 0.3510(3) 1.0064(3) 0.9584(3) 0.0829(17) Uani 1 1 d .
H1 H 0.3208 1.0087 0.9811 0.099 Uiso 1 1 calc R
C2 C 0.3480(3) 1.0572(2) 0.9118(3) 0.0764(16) Uani 1 1 d .
H2 H 0.3173 1.0943 0.9050 0.092 Uiso 1 1 calc R
C3 C 0.3892(2) 1.05473(19) 0.8750(2) 0.0437(9) Uani 1 1 d .
C4 C 0.4367(2) 1.0013(2) 0.8911(2) 0.0491(10) Uani 1 1 d .
H4 H 0.4675 0.9983 0.8691 0.059 Uiso 1 1 calc R
C5 C 0.4388(2) 0.95225(19) 0.9395(2) 0.0482(10) Uani 1 1 d .
H5 H 0.4717 0.9165 0.9497 0.058 Uiso 1 1 calc R
C6 C 0.3810(2) 1.10416(19) 0.8193(2) 0.0453(10) Uani 1 1 d .
C7 C 0.4243(2) 1.11686(19) 0.7869(2) 0.0440(9) Uani 1 1 d .
H7 H 0.4684 1.0957 0.8000 0.053 Uiso 1 1 calc R
C8 C 0.3964(2) 1.16471(18) 0.7319(2) 0.0433(9) Uani 1 1 d .
H8 H 0.4202 1.1788 0.7048 0.052 Uiso 1 1 calc R
C9 C 0.3315(2) 1.18870(19) 0.72179(19) 0.0446(9) Uani 1 1 d .
C10 C 0.2835(2) 1.23478(19) 0.6676(2) 0.0432(9) Uani 1 1 d .
C11 C 0.2165(3) 1.2491(3) 0.6591(3) 0.0810(16) Uani 1 1 d .
H11 H 0.2006 1.2315 0.6916 0.097 Uiso 1 1 calc R
C12 C 0.1713(3) 1.2889(3) 0.6041(3) 0.0778(16) Uani 1 1 d .
H12 H 0.1249 1.2956 0.5993 0.093 Uiso 1 1 calc R
C13 C 0.2570(2) 1.3067(2) 0.5667(2) 0.0513(10) Uani 1 1 d .
H13 H 0.2723 1.3281 0.5355 0.062 Uiso 1 1 calc R
C14 C 0.3042(2) 1.2662(2) 0.6187(2) 0.0515(10) Uani 1 1 d .
H14 H 0.3499 1.2595 0.6217 0.062 Uiso 1 1 calc R
C15 C 0.4854(2) 0.7850(2) 1.0733(2) 0.0476(10) Uani 1 1 d .
C16 C 0.5340(2) 0.72864(19) 1.1139(2) 0.0468(10) Uani 1 1 d .
C17 C 0.5886(3) 0.7090(3) 1.0988(3) 0.0737(15) Uani 1 1 d .
H17 H 0.5949 0.7310 1.0619 0.088 Uiso 1 1 calc R
C18 C 0.6349(3) 0.6582(3) 1.1353(3) 0.0879(18) Uani 1 1 d .
H18 H 0.6723 0.6458 1.1240 0.105 Uiso 1 1 calc R
C19 C 0.6251(3) 0.6254(2) 1.1895(2) 0.0682(14) Uani 1 1 d .
C20 C 0.5702(2) 0.6436(2) 1.2059(2) 0.0586(12) Uani 1 1 d .
H20 H 0.5636 0.6209 1.2422 0.070 Uiso 1 1 calc R
C21 C 0.5253(2) 0.6948(2) 1.1692(2) 0.0538(11) Uani 1 1 d .
H21 H 0.4883 0.7076 1.1810 0.065 Uiso 1 1 calc R
C22 C 0.7128(3) 0.5422(3) 1.2022(3) 0.0760(16) Uani 1 1 d .
C23 C 0.6862(3) 0.4937(3) 1.1518(3) 0.0877(17) Uani 1 1 d .
H23 H 0.6389 0.4801 1.1364 0.105 Uiso 1 1 calc R
C24 C 0.7278(3) 0.4638(3) 1.1222(3) 0.0722(14) Uani 1 1 d .
H24 H 0.7083 0.4314 1.0861 0.087 Uiso 1 1 calc R
C25 C 0.7982(2) 0.4822(2) 1.1466(2) 0.0531(11) Uani 1 1 d .
C26 C 0.8255(3) 0.5299(2) 1.2012(2) 0.0674(13) Uani 1 1 d .
H26 H 0.8735 0.5417 1.2198 0.081 Uiso 1 1 calc R
C27 C 0.7815(4) 0.5600(3) 1.2278(3) 0.0809(17) Uani 1 1 d .
H27 H 0.7997 0.5928 1.2638 0.097 Uiso 1 1 calc R
C28 C 0.8435(2) 0.4513(2) 1.1141(2) 0.0482(10) Uani 1 1 d .
N1 N 0.39619(18) 0.95345(15) 0.97228(16) 0.0461(8) Uani 1 1 d .
N2 N 0.19046(19) 1.31777(16) 0.55779(17) 0.0500(8) Uani 1 1 d .
O1 O 0.49030(17) 0.81215(16) 1.02190(17) 0.0682(9) Uani 1 1 d .
O2 O 0.43906(15) 0.80375(13) 1.09448(14) 0.0513(7) Uani 1 1 d .
O3 O 0.81382(15) 0.40822(14) 1.06496(14) 0.0524(7) Uani 1 1 d .
O4 O 0.90648(16) 0.46866(15) 1.13439(16) 0.0603(8) Uani 1 1 d .
O5 O 0.66934(16) 0.57322(15) 1.23000(15) 0.063 Uani 1 1 d .
S2 S 0.30417(6) 1.15174(6) 0.78159(6) 0.0559(3) Uani 1 1 d .
Zn1 Zn 0.38038(2) 0.87397(2) 1.02745(2) 0.04087(17) Uani 1 1 d .

loop_
_atom_site_aniso_label
_atom_site_aniso_U_11
_atom_site_aniso_U_22
_atom_site_aniso_U_33
_atom_site_aniso_U_23
_atom_site_aniso_U_13
_atom_site_aniso_U_12
C1 0.111(4) 0.079(3) 0.096(4) 0.039(3) 0.080(4) 0.044(3)
C2 0.108(4) 0.058(3) 0.085(4) 0.040(3) 0.063(3) 0.045(3)
C3 0.052(2) 0.040(2) 0.038(2) 0.0036(17) 0.0179(19) 0.0034(19)
C4 0.052(2) 0.048(2) 0.049(2) 0.013(2) 0.023(2) 0.011(2)
C5 0.056(3) 0.039(2) 0.055(3) 0.0047(19) 0.028(2) 0.0095(19)
C6 0.054(2) 0.037(2) 0.043(2) 0.0043(17) 0.019(2) 0.0037(19)
C7 0.045(2) 0.043(2) 0.042(2) -0.0002(18) 0.0162(19) 0.0016(18)
C8 0.052(2) 0.039(2) 0.042(2) 0.0027(18) 0.022(2) -0.0060(19)
C9 0.052(2) 0.041(2) 0.037(2) 0.0028(17) 0.0149(19) 0.0016(19)
C10 0.045(2) 0.041(2) 0.042(2) 0.0052(18) 0.0173(19) 0.0025(19)
C11 0.079(4) 0.102(4) 0.080(4) 0.049(3) 0.051(3) 0.028(3)
C12 0.055(3) 0.103(4) 0.087(4) 0.047(3) 0.042(3) 0.026(3)
C13 0.060(3) 0.050(3) 0.045(2) 0.011(2) 0.024(2) -0.006(2)
C14 0.049(2) 0.050(2) 0.051(3) 0.011(2) 0.018(2) 0.003(2)
C15 0.045(2) 0.040(2) 0.054(3) -0.003(2) 0.017(2) 0.0057(19)
C16 0.056(3) 0.038(2) 0.048(2) 0.0012(18) 0.024(2) 0.0122(19)
C17 0.090(4) 0.081(3) 0.071(3) 0.030(3) 0.054(3) 0.032(3)
C18 0.097(4) 0.099(4) 0.095(4) 0.035(3) 0.067(4) 0.060(4)
C19 0.091(4) 0.066(3) 0.062(3) 0.022(2) 0.045(3) 0.043(3)
C20 0.079(3) 0.050(3) 0.056(3) 0.009(2) 0.038(3) 0.024(2)
C21 0.063(3) 0.048(2) 0.059(3) -0.002(2) 0.035(2) 0.010(2)
C22 0.091(4) 0.083(4) 0.066(3) 0.026(3) 0.046(3) 0.060(3)
C23 0.062(3) 0.114(5) 0.087(4) -0.010(4) 0.031(3) 0.020(3)
C24 0.055(3) 0.089(4) 0.070(3) -0.016(3) 0.023(3) 0.018(3)
C25 0.072(3) 0.043(2) 0.044(2) 0.0091(19) 0.023(2) 0.026(2)
C26 0.073(3) 0.063(3) 0.066(3) -0.007(3) 0.028(3) 0.012(3)
C27 0.119(5) 0.067(3) 0.062(3) -0.008(3) 0.044(3) 0.034(4)
C28 0.057(3) 0.044(2) 0.041(2) 0.007(2) 0.018(2) 0.015(2)
N1 0.061(2) 0.0338(17) 0.0430(19) 0.0066(14) 0.0219(17) 0.0082(16)
N2 0.058(2) 0.047(2) 0.049(2) 0.0086(16) 0.0267(18) 0.0037(17)
O1 0.075(2) 0.065(2) 0.068(2) 0.0271(17) 0.0327(18) 0.0208(17)
O2 0.0544(17) 0.0442(16) 0.0519(17) 0.0015(13) 0.0189(15) 0.0134(14)
O3 0.0648(18) 0.0432(16) 0.0516(17) -0.0033(14) 0.0268(15) 0.0085(15)
O4 0.0534(19) 0.067(2) 0.0633(19) -0.0019(15) 0.0277(16) 0.0069(16)
O5 0.067 0.066 0.070 0.035 0.043 0.025
S2 0.0631(7) 0.0557(7) 0.0559(7) 0.0200(5) 0.0318(6) 0.0148(6)
Zn1 0.0476(3) 0.0343(3) 0.0391(3) 0.0005(2) 0.0166(2) 0.0024(2)

loop_
_atom_type_symbol
_atom_type_description
_atom_type_scat_dispersion_real
_atom_type_scat_dispersion_imag
_atom_type_scat_source
C C 0.0033 0.0016 'International Tables Vol C Tables 4.2.6.8 and 6.1.1.4'
H H 0.0000 0.0000 'International Tables Vol C Tables 4.2.6.8 and 6.1.1.4'
N N 0.0061 0.0033 'International Tables Vol C Tables 4.2.6.8 and 6.1.1.4'
O O 0.0106 0.0060 'International Tables Vol C Tables 4.2.6.8 and 6.1.1.4'
S S 0.1246 0.1234 'International Tables Vol C Tables 4.2.6.8 and 6.1.1.4'
Zn Zn 0.2839 1.4301 'International Tables Vol C Tables 4.2.6.8 and 6.1.1.4'

loop_
_geom_angle_atom_site_label_1
_geom_angle_atom_site_label_2
_geom_angle_atom_site_label_3
_geom_angle
_geom_angle_site_symmetry_1
_geom_angle_site_symmetry_3
C2 C1 N1 121.8(4) . .
C2 C1 H1 119.1 . .
N1 C1 H1 119.1 . .
C1 C2 C3 121.3(4) . .
C1 C2 H2 119.4 . .
C3 C2 H2 119.4 . .
C4 C3 C2 116.4(4) . .
C4 C3 C6 121.5(4) . .
C2 C3 C6 122.1(4) . .
C3 C4 C5 120.2(4) . .
C3 C4 H4 119.9 . .
C5 C4 H4 119.9 . .
N1 C5 C4 122.8(4) . .
N1 C5 H5 118.6 . .
C4 C5 H5 118.6 . .
C7 C6 C3 129.5(4) . .
C7 C6 S2 110.9(3) . .
C3 C6 S2 119.4(3) . .
C6 C7 C8 113.4(4) . .
C6 C7 H7 123.3 . .
C8 C7 H7 123.3 . .
C9 C8 C7 113.5(3) . .
C9 C8 H8 123.3 . .
C7 C8 H8 123.3 . .
C8 C9 C10 130.0(3) . .
C8 C9 S2 110.6(3) . .
C10 C9 S2 119.3(3) . .
C11 C10 C14 115.3(4) . .
C11 C10 C9 123.8(4) . .
C14 C10 C9 120.8(4) . .
C10 C11 C12 121.9(4) . .
C10 C11 H11 119.1 . .
C12 C11 H11 119.1 . .
N2 C12 C11 122.7(4) . .
N2 C12 H12 118.6 . .
C11 C12 H12 118.6 . .
N2 C13 C14 124.1(4) . .
N2 C13 H13 117.9 . .
C14 C13 H13 117.9 . .
C13 C14 C10 119.4(4) . .
C13 C14 H14 120.3 . .
C10 C14 H14 120.3 . .
O1 C15 O2 122.0(4) . .
O1 C15 C16 121.5(4) . .
O2 C15 C16 116.5(4) . .
C17 C16 C21 117.9(4) . .
C17 C16 C15 120.6(4) . .
C21 C16 C15 121.4(4) . .
C18 C17 C16 122.5(4) . .
C18 C17 H17 118.8 . .
C16 C17 H17 118.8 . .
C17 C18 C19 118.6(4) . .
C17 C18 H18 120.7 . .
C19 C18 H18 120.7 . .
C20 C19 O5 116.4(4) . .
C20 C19 C18 120.5(4) . .
O5 C19 C18 123.1(4) . .
C21 C20 C19 119.8(4) . .
C21 C20 H20 120.1 . .
C19 C20 H20 120.1 . .
C20 C21 C16 120.7(4) . .
C20 C21 H21 119.6 . .
C16 C21 H21 119.6 . .
C27 C22 C23 120.6(5) . .
C27 C22 O5 119.3(6) . .
C23 C22 O5 120.1(6) . .
C22 C23 C24 121.0(5) . .
C22 C23 H23 119.5 . .
C24 C23 H23 119.5 . .
C25 C24 C23 119.5(5) . .
C25 C24 H24 120.2 . .
C23 C24 H24 120.2 . .
C26 C25 C24 118.6(4) . .
C26 C25 C28 121.3(4) . .
C24 C25 C28 120.1(4) . .
C25 C26 C27 120.0(5) . .
C25 C26 H26 120.0 . .
C27 C26 H26 120.0 . .
C22 C27 C26 120.2(5) . .
C22 C27 H27 119.9 . .
C26 C27 H27 119.9 . .
O4 C28 O3 122.7(4) . .
O4 C28 C25 120.7(4) . .
O3 C28 C25 116.5(4) . .
C5 N1 C1 117.4(3) . .
C5 N1 Zn1 125.4(3) . .
C1 N1 Zn1 116.2(3) . .
C12 N2 C13 116.5(4) . .
C12 N2 Zn1 121.8(3) . 4_556
C13 N2 Zn1 121.7(3) . 4_556
C15 O2 Zn1 106.7(2) . .
C28 O3 Zn1 111.2(3) . 3_545
C19 O5 C22 116.1(3) . .
C6 S2 C9 91.72(19) . .
O3 Zn1 O2 106.41(11) 3_455 .
O3 Zn1 N1 105.91(12) 3_455 .
O2 Zn1 N1 136.86(13) . .
O3 Zn1 N2 98.85(13) 3_455 4_546
O2 Zn1 N2 104.23(13) . 4_546
N1 Zn1 N2 98.17(13) . 4_546

loop_
_geom_bond_atom_site_label_1
_geom_bond_atom_site_label_2
_geom_bond_distance
_geom_bond_site_symmetry_2
C1 C2 1.361(6) .
C1 N1 1.335(5) .
C1 H1 0.9300 .
C2 C3 1.362(6) .
C2 H2 0.9300 .
C3 C4 1.368(5) .
C3 C6 1.454(5) .
C4 C5 1.369(5) .
C4 H4 0.9300 .
C5 N1 1.321(5) .
C5 H5 0.9300 .
C6 C7 1.349(5) .
C6 S2 1.715(4) .
C7 C8 1.392(5) .
C7 H7 0.9300 .
C8 C9 1.351(5) .
C8 H8 0.9300 .
C9 C10 1.451(5) .
C9 S2 1.720(4) .
C10 C11 1.351(6) .
C10 C14 1.394(5) .
C11 C12 1.368(6) .
C11 H11 0.9300 .
C12 N2 1.309(5) .
C12 H12 0.9300 .
C13 N2 1.327(5) .
C13 C14 1.359(5) .
C13 H13 0.9300 .
C14 H14 0.9300 .
C15 O1 1.231(5) .
C15 O2 1.263(5) .
C15 C16 1.483(5) .
C16 C17 1.349(6) .
C16 C21 1.395(5) .
C17 C18 1.359(6) .
C17 H17 0.9300 .
C18 C19 1.377(6) .
C18 H18 0.9300 .
C19 C20 1.361(6) .
C19 O5 1.384(5) .
C20 C21 1.353(5) .
C20 H20 0.9300 .
C21 H21 0.9300 .
C22 C27 1.337(8) .
C22 C23 1.339(8) .
C22 O5 1.391(5) .
C23 C24 1.376(6) .
C23 H23 0.9300 .
C24 C25 1.372(6) .
C24 H24 0.9300 .
C25 C26 1.385(6) .
C25 C28 1.489(6) .
C26 C27 1.376(7) .
C26 H26 0.9300 .
C27 H27 0.9300 .
C28 O4 1.236(5) .
C28 O3 1.259(5) .
N1 Zn1 2.025(3) .
N2 Zn1 2.068(3) 4_556
O2 Zn1 1.958(3) .
O3 Zn1 1.960(3) 3_545
Zn1 O3 1.960(3) 3_455
Zn1 N2 2.068(3) 4_546

loop_
_platon_squeeze_void_nr
_platon_squeeze_void_average_x
_platon_squeeze_void_average_y
_platon_squeeze_void_average_z
_platon_squeeze_void_volume
_platon_squeeze_void_count_electrons
_platon_squeeze_void_content
1 -0.008 -0.005 -0.004 3526 907 ' '
